data_1552809
loop_
_publ_author_name
'Sturtz, Benjamin W.'
'Moore, Curtis E.'
'Jenkins, Tyler S.'
'Miller, Jennifer L.'
'Momberger, Carlisle D.'
'Rheingold, Arnold L.'
'Kenney, Malcolm E.'

_publ_section_title
;
 Structural Data Showing the Existence of LDI Bonds between the Rings of
 Dimeric Cofacial Siloxysilicon Phthalocyanines.
;
_journal_issue 2
_journal_name_full 'The journal of physical chemistry. A'
_journal_page_first 471
_journal_page_last 481
_journal_paper_doi 10.1021/acs.jpca.8b09247
_journal_volume 123
_journal_year 2019
_chemical_formula_moiety 'C70 H50 N16 O3 Si4, C7 H8'
_chemical_formula_sum 'C77 H58 N16 O3 Si4'
_chemical_formula_weight 1367.75
_space_group_crystal_system orthorhombic
_space_group_IT_number 61
_space_group_name_Hall '-P 2ac 2ab'
_space_group_name_H-M_alt 'P b c a'
_atom_sites_solution_hydrogens geom
_audit_creation_date 2016-03-21
_audit_creation_method
;
Olex2 1.2
(compiled 2016.02.19 svn.r3266 for OlexSys, GUI svn.r5155)
;
_cell_angle_alpha 90
_cell_angle_beta 90
_cell_angle_gamma 90
_cell_formula_units_Z 8
_cell_length_a 17.2401(11)
_cell_length_b 19.3123(16)
_cell_length_c 41.135(3)
_cell_measurement_reflns_used 7197
_cell_measurement_temperature 100(2)
_cell_measurement_theta_max 68.21
_cell_measurement_theta_min 3.60
_cell_volume 13695.7(17)
_computing_molecular_graphics 'Olex2 (Dolomanov et al., 2009)'
_computing_publication_material 'Olex2 (Dolomanov et al., 2009)'
_computing_structure_refinement 'XL (Sheldrick, 2008)'
_diffrn_ambient_temperature 100.0
_diffrn_measured_fraction_theta_full 0.992
_diffrn_measured_fraction_theta_max 0.962
_diffrn_measurement_device_type 'Bruker APEX-II CCD'
_diffrn_measurement_method '\f and \w scans'
_diffrn_radiation_type CuK\a
_diffrn_radiation_wavelength 1.54178
_diffrn_reflns_av_R_equivalents 0.0893
_diffrn_reflns_av_unetI/netI 0.0787
_diffrn_reflns_Laue_measured_fraction_full 0.992
_diffrn_reflns_Laue_measured_fraction_max 0.962
_diffrn_reflns_limit_h_max 20
_diffrn_reflns_limit_h_min -20
_diffrn_reflns_limit_k_max 22
_diffrn_reflns_limit_k_min -16
_diffrn_reflns_limit_l_max 46
_diffrn_reflns_limit_l_min -49
_diffrn_reflns_number 49373
_diffrn_reflns_point_group_measured_fraction_full 0.992
_diffrn_reflns_point_group_measured_fraction_max 0.962
_diffrn_reflns_theta_full 67.679
_diffrn_reflns_theta_max 70.410
_diffrn_reflns_theta_min 3.345
_diffrn_standards_number 0
_exptl_absorpt_coefficient_mu 1.315
_exptl_absorpt_correction_type none
_exptl_crystal_colour blue
_exptl_crystal_colour_primary blue
_exptl_crystal_density_diffrn 1.327
_exptl_crystal_description plate
_exptl_crystal_F_000 5696
_exptl_crystal_size_max 0.37
_exptl_crystal_size_mid 0.35
_exptl_crystal_size_min 0.05
_refine_diff_density_max 0.648
_refine_diff_density_min -0.587
_refine_diff_density_rms 0.074
_refine_ls_extinction_method none
_refine_ls_goodness_of_fit_ref 1.127
_refine_ls_hydrogen_treatment constr
_refine_ls_matrix_type full
_refine_ls_number_parameters 908
_refine_ls_number_reflns 12597
_refine_ls_number_restraints 0
_refine_ls_restrained_S_all 1.127
_refine_ls_R_factor_all 0.1227
_refine_ls_R_factor_gt 0.0918
_refine_ls_shift/su_max 0.001
_refine_ls_shift/su_mean 0.000
_refine_ls_structure_factor_coef Fsqd
_refine_ls_weighting_details 'w=1/[\s^2^(Fo^2^)+68.2799P] where P=(Fo^2^+2Fc^2^)/3'
_refine_ls_weighting_scheme calc
_refine_ls_wR_factor_gt 0.1962
_refine_ls_wR_factor_ref 0.2080
_reflns_Friedel_coverage 0.000
_reflns_number_gt 8874
_reflns_number_total 12597
_reflns_threshold_expression 'I > 2\s(I)'
_cod_data_source_file jp8b09247_si_001.cif
_cod_data_source_block kenney18_sq
_cod_original_cell_volume 13695.8(17)
_cod_database_code 1552809
_shelx_space_group_comment
;
The symmetry employed for this shelxl refinement is uniquely defined
by the following loop, which should always be used as a source of
symmetry information in preference to the above space-group names.
They are only intended as comments.
;
_shelx_estimated_absorpt_t_max 0.937
_shelx_estimated_absorpt_t_min 0.642
_olex2_refinement_description
;
1. Fixed Uiso
 At 1.2 times of:
  All C(H) groups
 At 1.5 times of:
  All C(H,H,H) groups
2.a Aromatic/amide H refined with riding coordinates:
 C3(H3), C4(H4), C5(H5), C6(H6), C11(H11), C12(H12), C13(H13), C14(H14),
 C18(H18), C19(H19), C20(H20), C21(H21), C26(H26), C27(H27), C28(H28), C29(H29),
  C35(H35), C36(H36), C37(H37), C38(H38), C44(H44), C45(H45), C46(H46),
 C47(H47), C52(H52), C53(H53), C54(H54), C55(H55), C60(H60), C61(H61), C62(H62),
  C63(H63), C72(H72), C73(H73), C74(H74), C75(H75), C76(H76)
2.b Idealised Me refined as rotating group:
 C65(H65A,H65B,H65C), C66(H66A,H66B,H66C), C67(H67A,H67B,H67C), C68(H68A,H68B,
 H68C), C69(H69A,H69B,H69C), C70(H70A,H70B,H70C), C77(H77A,H77B,H77C)
;
_shelx_shelxl_version_number 2014/7
_olex2_submission_special_instructions 'No special instructions were received'

loop_
_space_group_symop_operation_xyz
'x, y, z'
'-x+1/2, -y, z+1/2'
'-x, y+1/2, -z+1/2'
'x+1/2, -y+1/2, -z'
'-x, -y, -z'
'x-1/2, y, -z-1/2'
'x, -y-1/2, z-1/2'
'-x-1/2, y-1/2, z'

loop_
_atom_site_label
_atom_site_type_symbol
_atom_site_fract_x
_atom_site_fract_y
_atom_site_fract_z
_atom_site_U_iso_or_equiv
_atom_site_adp_type
_atom_site_occupancy
_atom_site_site_symmetry_order
_atom_site_calc_flag
_atom_site_refinement_flags_posn
Si1 Si 0.65211(8) 0.58955(9) 0.58293(4) 0.0344(4) Uani 1 1 d .
Si2 Si 0.56025(7) 0.46699(8) 0.61955(3) 0.0276(3) Uani 1 1 d .
Si3 Si 0.43607(7) 0.35748(8) 0.65361(3) 0.0282(3) Uani 1 1 d .
Si4 Si 0.28792(8) 0.27054(8) 0.67766(3) 0.0303(3) Uani 1 1 d .
O1 O 0.62545(19) 0.52130(19) 0.60237(8) 0.0317(8) Uani 1 1 d .
O2 O 0.49854(18) 0.41130(19) 0.63630(8) 0.0291(8) Uani 1 1 d .
O3 O 0.37380(18) 0.30222(19) 0.67230(8) 0.0295(8) Uani 1 1 d .
N1 N 0.5180(2) 0.2184(2) 0.61770(10) 0.0331(10) Uani 1 1 d .
N2 N 0.5183(2) 0.2948(2) 0.66453(10) 0.0298(10) Uani 1 1 d .
N3 N 0.5576(2) 0.3398(2) 0.71690(10) 0.0302(10) Uani 1 1 d .
N4 N 0.4495(2) 0.4044(2) 0.69418(10) 0.0269(9) Uani 1 1 d .
N5 N 0.3458(2) 0.4895(2) 0.69125(10) 0.0321(10) Uani 1 1 d .
N6 N 0.3511(2) 0.4180(2) 0.64290(10) 0.0297(10) Uani 1 1 d .
N7 N 0.3177(2) 0.3769(2) 0.58899(10) 0.0316(10) Uani 1 1 d .
N8 N 0.4221(2) 0.3095(2) 0.61290(10) 0.0285(10) Uani 1 1 d .
N9 N 0.6885(2) 0.3369(2) 0.61067(10) 0.0332(10) Uani 1 1 d .
N10 N 0.6436(2) 0.4297(2) 0.64564(10) 0.0285(10) Uani 1 1 d .
N11 N 0.6389(2) 0.5058(2) 0.69210(10) 0.0312(10) Uani 1 1 d .
N12 N 0.5397(2) 0.5359(2) 0.65257(10) 0.0281(10) Uani 1 1 d .
N13 N 0.4329(2) 0.5986(2) 0.62813(10) 0.0315(10) Uani 1 1 d .
N14 N 0.4783(2) 0.5054(2) 0.59339(10) 0.0276(9) Uani 1 1 d .
N16 N 0.5826(2) 0.4005(2) 0.58600(10) 0.0290(10) Uani 1 1 d .
N39 N 0.4874(2) 0.4329(2) 0.54535(10) 0.0306(10) Uani 1 1 d .
C1 C 0.5430(3) 0.2389(3) 0.64654(12) 0.0296(12) Uani 1 1 d .
C01E C 0.6389(3) 0.3504(3) 0.58688(12) 0.0341(13) Uani 1 1 d .
C2 C 0.6054(3) 0.2028(3) 0.66334(12) 0.0319(12) Uani 1 1 d .
C3 C 0.6493(3) 0.1449(3) 0.65501(13) 0.0369(13) Uani 1 1 d .
H3 H 0.6416 0.1215 0.6350 0.044 Uiso 1 1 calc R
C4 C 0.7047(3) 0.1230(3) 0.67722(14) 0.0382(13) Uani 1 1 d .
H4 H 0.7349 0.0831 0.6726 0.046 Uiso 1 1 calc R
C5 C 0.7166(3) 0.1587(3) 0.70625(14) 0.0401(14) Uani 1 1 d .
H5 H 0.7553 0.1427 0.7209 0.048 Uiso 1 1 calc R
C6 C 0.6738(3) 0.2167(3) 0.71439(13) 0.0361(13) Uani 1 1 d .
H6 H 0.6828 0.2409 0.7341 0.043 Uiso 1 1 calc R
C7 C 0.6168(3) 0.2384(3) 0.69237(12) 0.0344(13) Uani 1 1 d .
C8 C 0.5622(3) 0.2955(3) 0.69271(12) 0.0306(12) Uani 1 1 d .
C9 C 0.5060(3) 0.3903(3) 0.71717(12) 0.0284(12) Uani 1 1 d .
C10 C 0.5000(3) 0.4400(3) 0.74340(12) 0.0323(12) Uani 1 1 d .
C11 C 0.5433(3) 0.4490(3) 0.77176(13) 0.0383(14) Uani 1 1 d .
H11 H 0.5859 0.4197 0.7768 0.046 Uiso 1 1 calc R
C12 C 0.5217(3) 0.5022(3) 0.79219(14) 0.0447(15) Uani 1 1 d .
H12 H 0.5502 0.5097 0.8116 0.054 Uiso 1 1 calc R
C13 C 0.4591(3) 0.5453(3) 0.78506(14) 0.0438(15) Uani 1 1 d .
H13 H 0.4457 0.5812 0.7998 0.053 Uiso 1 1 calc R
C14 C 0.4159(3) 0.5368(3) 0.75688(13) 0.0354(13) Uani 1 1 d .
H14 H 0.3734 0.5663 0.7519 0.043 Uiso 1 1 calc R
C15 C 0.4068(3) 0.4594(3) 0.70545(12) 0.0301(12) Uani 1 1 d .
C16 C 0.3209(3) 0.4685(3) 0.66244(12) 0.0325(12) Uani 1 1 d .
C17 C 0.2536(3) 0.5002(3) 0.64672(13) 0.0319(12) Uani 1 1 d .
C18 C 0.2019(3) 0.5513(3) 0.65650(15) 0.0386(13) Uani 1 1 d .
H18 H 0.2071 0.5738 0.6769 0.046 Uiso 1 1 calc R
C19 C 0.1425(3) 0.5682(3) 0.63538(15) 0.0426(15) Uani 1 1 d .
H19 H 0.1058 0.6024 0.6416 0.051 Uiso 1 1 calc R
C20 C 0.1353(3) 0.5364(3) 0.60530(15) 0.0440(15) Uani 1 1 d .
H20 H 0.0943 0.5498 0.5912 0.053 Uiso 1 1 calc R
C21 C 0.1865(3) 0.4857(3) 0.59551(14) 0.0394(14) Uani 1 1 d .
H21 H 0.1813 0.4638 0.5749 0.047 Uiso 1 1 calc R
C22 C 0.2463(3) 0.4676(3) 0.61668(13) 0.0336(12) Uani 1 1 d .
C23 C 0.3080(3) 0.4169(3) 0.61447(12) 0.0292(11) Uani 1 1 d .
C24 C 0.3713(3) 0.3282(3) 0.58834(12) 0.0279(11) Uani 1 1 d .
C25 C 0.3820(3) 0.2811(3) 0.56089(12) 0.0326(12) Uani 1 1 d .
C26 C 0.3485(3) 0.2809(3) 0.53002(12) 0.0364(13) Uani 1 1 d .
H26 H 0.3113 0.3146 0.5237 0.044 Uiso 1 1 calc R
C27 C 0.3723(3) 0.2290(3) 0.50909(13) 0.0384(14) Uani 1 1 d .
H27 H 0.3506 0.2269 0.4879 0.046 Uiso 1 1 calc R
C28 C 0.4275(3) 0.1792(3) 0.51832(13) 0.0378(13) Uani 1 1 d .
H28 H 0.4414 0.1435 0.5035 0.045 Uiso 1 1 calc R
C29 C 0.4617(3) 0.1816(3) 0.54878(13) 0.0386(14) Uani 1 1 d .
H29 H 0.5000 0.1487 0.5550 0.046 Uiso 1 1 calc R
C30 C 0.4383(3) 0.2335(3) 0.56984(12) 0.0342(13) Uani 1 1 d .
C31 C 0.4625(3) 0.2527(3) 0.60224(12) 0.0320(12) Uani 1 1 d .
C32 C 0.4377(3) 0.4830(3) 0.73622(12) 0.0296(12) Uani 1 1 d .
C33 C 0.6896(3) 0.3743(3) 0.63749(12) 0.0308(12) Uani 1 1 d .
C34 C 0.7448(3) 0.3613(3) 0.66361(12) 0.0310(12) Uani 1 1 d .
C35 C 0.8031(3) 0.3119(3) 0.66669(13) 0.0358(13) Uani 1 1 d .
H35 H 0.8132 0.2789 0.6501 0.043 Uiso 1 1 calc R
C36 C 0.8458(3) 0.3136(3) 0.69539(14) 0.0393(14) Uani 1 1 d .
H36 H 0.8864 0.2810 0.6985 0.047 Uiso 1 1 calc R
C37 C 0.8302(3) 0.3623(3) 0.71970(14) 0.0416(15) Uani 1 1 d .
H37 H 0.8603 0.3617 0.7391 0.050 Uiso 1 1 calc R
C38 C 0.7724(3) 0.4112(3) 0.71635(13) 0.0365(13) Uani 1 1 d .
H38 H 0.7618 0.4440 0.7330 0.044 Uiso 1 1 calc R
C40 C 0.7300(3) 0.4103(3) 0.68742(12) 0.0313(12) Uani 1 1 d .
C41 C 0.6662(3) 0.4530(3) 0.67571(12) 0.0283(11) Uani 1 1 d .
C42 C 0.5805(3) 0.5443(3) 0.68123(12) 0.0303(12) Uani 1 1 d .
C43 C 0.5503(3) 0.6029(3) 0.69887(12) 0.0297(12) Uani 1 1 d .
C44 C 0.5698(3) 0.6324(3) 0.72863(12) 0.0320(12) Uani 1 1 d .
H44 H 0.6106 0.6140 0.7415 0.038 Uiso 1 1 calc R
C45 C 0.5280(3) 0.6893(3) 0.73886(12) 0.0352(13) Uani 1 1 d .
H45 H 0.5403 0.7102 0.7591 0.042 Uiso 1 1 calc R
C46 C 0.4679(3) 0.7169(3) 0.72003(13) 0.0342(13) Uani 1 1 d .
H46 H 0.4403 0.7563 0.7276 0.041 Uiso 1 1 calc R
C47 C 0.4480(3) 0.6875(3) 0.69044(13) 0.0362(13) Uani 1 1 d .
H47 H 0.4072 0.7060 0.6776 0.043 Uiso 1 1 calc R
C48 C 0.4897(3) 0.6301(3) 0.68013(12) 0.0297(12) Uani 1 1 d .
C49 C 0.4846(3) 0.5869(3) 0.65145(12) 0.0306(12) Uani 1 1 d .
C50 C 0.4308(3) 0.5597(3) 0.60167(12) 0.0277(11) Uani 1 1 d .
C51 C 0.3751(3) 0.5719(3) 0.57564(12) 0.0326(13) Uani 1 1 d .
C52 C 0.3149(3) 0.6195(3) 0.57238(13) 0.0374(13) Uani 1 1 d .
H52 H 0.3045 0.6527 0.5889 0.045 Uiso 1 1 calc R
C53 C 0.2710(3) 0.6167(3) 0.54438(13) 0.0398(14) Uani 1 1 d .
H53 H 0.2296 0.6486 0.5414 0.048 Uiso 1 1 calc R
C54 C 0.2865(3) 0.5677(3) 0.52033(13) 0.0395(14) Uani 1 1 d .
H54 H 0.2551 0.5667 0.5014 0.047 Uiso 1 1 calc R
C55 C 0.3463(3) 0.5205(3) 0.52328(13) 0.0403(14) Uani 1 1 d .
H55 H 0.3568 0.4876 0.5067 0.048 Uiso 1 1 calc R
C56 C 0.3908(3) 0.5233(3) 0.55159(12) 0.0317(12) Uani 1 1 d .
C57 C 0.4562(3) 0.4829(3) 0.56286(12) 0.0284(11) Uani 1 1 d .
C58 C 0.5463(3) 0.3956(3) 0.55614(11) 0.0317(12) Uani 1 1 d .
C59 C 0.5808(3) 0.3397(3) 0.53748(12) 0.0315(12) Uani 1 1 d .
C60 C 0.5650(3) 0.3145(3) 0.50670(13) 0.0382(13) Uani 1 1 d .
H60 H 0.5259 0.3344 0.4934 0.046 Uiso 1 1 calc R
C61 C 0.6089(3) 0.2587(3) 0.49609(13) 0.0412(14) Uani 1 1 d .
H61 H 0.5998 0.2400 0.4751 0.049 Uiso 1 1 calc R
C62 C 0.6662(3) 0.2295(4) 0.51573(13) 0.0474(16) Uani 1 1 d .
H62 H 0.6950 0.1911 0.5079 0.057 Uiso 1 1 calc R
C63 C 0.6821(3) 0.2553(3) 0.54634(13) 0.0420(14) Uani 1 1 d .
H63 H 0.7212 0.2353 0.5597 0.050 Uiso 1 1 calc R
C64 C 0.6388(3) 0.3117(3) 0.55691(12) 0.0319(12) Uani 1 1 d .
C65 C 0.2519(3) 0.2326(3) 0.63910(12) 0.0367(13) Uani 1 1 d .
H65A H 0.2399 0.2698 0.6237 0.055 Uiso 1 1 calc GR
H65B H 0.2050 0.2055 0.6434 0.055 Uiso 1 1 calc GR
H65C H 0.2919 0.2024 0.6298 0.055 Uiso 1 1 calc GR
C66 C 0.2962(3) 0.2036(3) 0.70984(12) 0.0337(13) Uani 1 1 d .
H66A H 0.3384 0.1716 0.7044 0.050 Uiso 1 1 calc GR
H66B H 0.2473 0.1779 0.7114 0.050 Uiso 1 1 calc GR
H66C H 0.3072 0.2259 0.7307 0.050 Uiso 1 1 calc GR
C67 C 0.2164(3) 0.3367(3) 0.69201(14) 0.0402(14) Uani 1 1 d .
H67A H 0.2376 0.3612 0.7109 0.060 Uiso 1 1 calc GR
H67B H 0.1679 0.3136 0.6981 0.060 Uiso 1 1 calc GR
H67C H 0.2062 0.3699 0.6745 0.060 Uiso 1 1 calc GR
C68 C 0.7485(4) 0.5696(4) 0.56488(17) 0.0557(18) Uani 1 1 d .
H68A H 0.7863 0.5620 0.5823 0.084 Uiso 1 1 calc GR
H68B H 0.7654 0.6085 0.5513 0.084 Uiso 1 1 calc GR
H68C H 0.7446 0.5277 0.5515 0.084 Uiso 1 1 calc GR
C69 C 0.5839(4) 0.6136(3) 0.54971(13) 0.0435(15) Uani 1 1 d .
H69A H 0.5734 0.5729 0.5362 0.065 Uiso 1 1 calc GR
H69B H 0.6071 0.6502 0.5363 0.065 Uiso 1 1 calc GR
H69C H 0.5352 0.6305 0.5591 0.065 Uiso 1 1 calc GR
C70 C 0.6576(3) 0.6646(3) 0.61109(14) 0.0432(15) Uani 1 1 d .
H70A H 0.6051 0.6780 0.6177 0.065 Uiso 1 1 calc GR
H70B H 0.6827 0.7036 0.6001 0.065 Uiso 1 1 calc GR
H70C H 0.6878 0.6517 0.6303 0.065 Uiso 1 1 calc GR
C71 C 0.5540(7) 0.8970(7) 0.6152(3) 0.120(5) Uani 1 1 d .
C72 C 0.5900(9) 0.8662(9) 0.5911(3) 0.158(7) Uani 1 1 d .
H72 H 0.6385 0.8792 0.5821 0.190 Uiso 1 1 calc R
C73 C 0.5397(9) 0.8056(7) 0.5802(3) 0.126(5) Uani 1 1 d .
H73 H 0.5583 0.7787 0.5625 0.151 Uiso 1 1 calc R
C74 C 0.4662(8) 0.7856(7) 0.5943(2) 0.117(4) Uani 1 1 d .
H74 H 0.4366 0.7480 0.5861 0.140 Uiso 1 1 calc R
C75 C 0.4444(7) 0.8208(7) 0.6179(3) 0.129(4) Uani 1 1 d .
H75 H 0.3982 0.8086 0.6291 0.154 Uiso 1 1 calc R
C76 C 0.4915(7) 0.8836(6) 0.6289(3) 0.106(3) Uani 1 1 d .
H76 H 0.4732 0.9120 0.6461 0.127 Uiso 1 1 calc R
C77 C 0.6038(7) 0.9607(6) 0.6270(3) 0.129(5) Uani 1 1 d .
H77A H 0.6538 0.9608 0.6156 0.193 Uiso 1 1 calc GR
H77B H 0.6126 0.9573 0.6505 0.193 Uiso 1 1 calc GR
H77C H 0.5760 1.0038 0.6222 0.193 Uiso 1 1 calc GR

loop_
_atom_site_aniso_label
_atom_site_aniso_U_11
_atom_site_aniso_U_22
_atom_site_aniso_U_33
_atom_site_aniso_U_23
_atom_site_aniso_U_13
_atom_site_aniso_U_12
Si1 0.0326(7) 0.0381(10) 0.0325(8) 0.0030(7) 0.0037(6) -0.0022(7)
Si2 0.0220(6) 0.0341(9) 0.0265(7) 0.0019(6) -0.0001(5) 0.0002(6)
Si3 0.0206(6) 0.0378(9) 0.0261(7) 0.0007(6) 0.0001(5) 0.0004(6)
Si4 0.0232(7) 0.0379(9) 0.0300(7) -0.0007(6) 0.0012(5) -0.0016(6)
O1 0.0266(17) 0.037(2) 0.0312(18) 0.0044(16) 0.0007(14) -0.0026(16)
O2 0.0220(16) 0.039(2) 0.0259(17) 0.0013(16) -0.0001(13) -0.0012(15)
O3 0.0223(17) 0.035(2) 0.0309(18) -0.0013(16) -0.0008(14) -0.0004(15)
N1 0.028(2) 0.040(3) 0.031(2) -0.001(2) 0.0026(18) 0.002(2)
N2 0.021(2) 0.043(3) 0.026(2) 0.0022(19) 0.0003(16) -0.0003(19)
N3 0.024(2) 0.038(3) 0.029(2) 0.002(2) 0.0031(17) -0.001(2)
N4 0.021(2) 0.030(3) 0.029(2) 0.0002(19) 0.0016(16) -0.0028(18)
N5 0.025(2) 0.036(3) 0.035(2) 0.001(2) 0.0031(18) 0.000(2)
N6 0.0193(19) 0.042(3) 0.028(2) 0.000(2) 0.0001(16) -0.0034(19)
N7 0.026(2) 0.037(3) 0.032(2) -0.001(2) -0.0003(17) -0.002(2)
N8 0.023(2) 0.031(3) 0.031(2) 0.0036(19) 0.0007(17) 0.0004(19)
N9 0.029(2) 0.039(3) 0.032(2) 0.002(2) 0.0014(18) 0.007(2)
N10 0.021(2) 0.035(3) 0.030(2) 0.0032(19) 0.0019(16) 0.0001(19)
N11 0.022(2) 0.040(3) 0.031(2) 0.002(2) -0.0007(17) 0.0006(19)
N12 0.021(2) 0.034(3) 0.030(2) 0.0006(19) 0.0001(16) -0.0013(18)
N13 0.026(2) 0.038(3) 0.030(2) 0.003(2) -0.0008(17) 0.005(2)
N14 0.026(2) 0.028(3) 0.028(2) 0.0017(18) 0.0010(17) -0.0006(19)
N16 0.024(2) 0.035(3) 0.027(2) 0.0041(19) 0.0008(16) 0.0001(19)
N39 0.027(2) 0.033(3) 0.032(2) 0.001(2) -0.0018(17) 0.0018(19)
C1 0.023(2) 0.035(3) 0.031(3) 0.003(2) 0.004(2) 0.001(2)
C01E 0.024(3) 0.049(4) 0.029(3) 0.005(2) 0.004(2) 0.006(2)
C2 0.023(3) 0.038(4) 0.035(3) 0.009(2) 0.007(2) -0.002(2)
C3 0.030(3) 0.041(4) 0.039(3) 0.002(3) 0.004(2) 0.004(3)
C4 0.029(3) 0.032(3) 0.054(3) 0.007(3) 0.005(2) 0.008(2)
C5 0.025(3) 0.050(4) 0.045(3) 0.010(3) 0.000(2) 0.008(3)
C6 0.027(3) 0.044(4) 0.037(3) 0.008(3) 0.001(2) -0.001(3)
C7 0.022(2) 0.050(4) 0.031(3) 0.007(3) 0.004(2) -0.002(2)
C8 0.019(2) 0.045(4) 0.028(3) 0.004(2) 0.0015(19) -0.001(2)
C9 0.020(2) 0.037(3) 0.028(3) 0.002(2) 0.0021(19) -0.004(2)
C10 0.027(3) 0.041(4) 0.029(3) 0.000(2) 0.002(2) -0.005(2)
C11 0.033(3) 0.049(4) 0.033(3) -0.002(3) -0.001(2) -0.005(3)
C12 0.039(3) 0.063(5) 0.033(3) -0.008(3) -0.003(2) -0.005(3)
C13 0.040(3) 0.055(4) 0.036(3) -0.011(3) 0.005(2) -0.007(3)
C14 0.028(3) 0.040(4) 0.039(3) -0.005(3) 0.003(2) -0.004(2)
C15 0.023(2) 0.033(3) 0.034(3) 0.000(2) 0.005(2) -0.004(2)
C16 0.022(2) 0.040(4) 0.035(3) 0.002(2) 0.005(2) -0.001(2)
C17 0.027(3) 0.028(3) 0.041(3) 0.006(2) 0.002(2) 0.000(2)
C18 0.030(3) 0.036(4) 0.050(3) 0.001(3) 0.004(2) 0.000(3)
C19 0.024(3) 0.042(4) 0.061(4) 0.004(3) 0.002(3) 0.005(3)
C20 0.029(3) 0.052(4) 0.051(4) 0.008(3) -0.004(2) 0.007(3)
C21 0.028(3) 0.048(4) 0.042(3) 0.007(3) -0.005(2) -0.001(3)
C22 0.026(2) 0.038(3) 0.037(3) 0.006(3) 0.001(2) -0.001(2)
C23 0.025(2) 0.030(3) 0.033(3) 0.005(2) 0.001(2) -0.001(2)
C24 0.027(2) 0.024(3) 0.033(3) 0.002(2) -0.002(2) -0.004(2)
C25 0.028(3) 0.041(4) 0.029(3) 0.002(2) 0.003(2) -0.004(2)
C26 0.034(3) 0.045(4) 0.030(3) 0.002(3) 0.002(2) -0.006(3)
C27 0.041(3) 0.045(4) 0.029(3) 0.000(3) 0.004(2) -0.011(3)
C28 0.039(3) 0.041(4) 0.034(3) -0.004(3) 0.007(2) -0.008(3)
C29 0.034(3) 0.048(4) 0.034(3) -0.001(3) 0.005(2) -0.005(3)
C30 0.026(3) 0.047(4) 0.029(3) 0.001(2) 0.005(2) -0.007(3)
C31 0.026(3) 0.038(3) 0.032(3) 0.002(2) 0.003(2) -0.003(2)
C32 0.028(3) 0.033(3) 0.028(2) -0.004(2) 0.005(2) -0.004(2)
C33 0.022(2) 0.039(3) 0.032(3) 0.001(2) 0.000(2) 0.002(2)
C34 0.022(2) 0.039(4) 0.032(3) 0.003(2) -0.001(2) 0.000(2)
C35 0.030(3) 0.038(4) 0.040(3) 0.001(3) -0.003(2) 0.003(2)
C36 0.027(3) 0.041(4) 0.050(3) 0.001(3) -0.010(2) 0.003(3)
C37 0.031(3) 0.050(4) 0.044(3) -0.003(3) -0.016(2) 0.000(3)
C38 0.031(3) 0.040(4) 0.038(3) -0.002(3) -0.007(2) -0.001(3)
C40 0.021(2) 0.040(4) 0.033(3) 0.004(2) 0.000(2) -0.006(2)
C41 0.022(2) 0.033(3) 0.030(3) 0.002(2) 0.0007(19) -0.003(2)
C42 0.025(2) 0.039(4) 0.027(2) 0.004(2) 0.001(2) -0.004(2)
C43 0.021(2) 0.034(3) 0.034(3) 0.001(2) 0.004(2) 0.001(2)
C44 0.023(2) 0.042(4) 0.030(3) 0.001(2) 0.001(2) -0.006(2)
C45 0.025(3) 0.051(4) 0.029(3) 0.001(3) 0.002(2) -0.001(3)
C46 0.028(3) 0.037(4) 0.038(3) -0.002(2) 0.005(2) 0.002(2)
C47 0.028(3) 0.046(4) 0.034(3) 0.003(3) -0.001(2) 0.003(3)
C48 0.023(2) 0.036(3) 0.030(3) 0.001(2) 0.003(2) 0.001(2)
C49 0.022(2) 0.036(3) 0.034(3) 0.003(2) 0.001(2) 0.000(2)
C50 0.022(2) 0.032(3) 0.029(3) 0.004(2) 0.0006(19) 0.003(2)
C51 0.023(2) 0.043(4) 0.032(3) 0.007(2) 0.000(2) 0.000(2)
C52 0.031(3) 0.045(4) 0.037(3) 0.000(3) -0.002(2) 0.009(3)
C53 0.035(3) 0.044(4) 0.040(3) 0.002(3) -0.005(2) 0.008(3)
C54 0.038(3) 0.045(4) 0.035(3) 0.001(3) -0.010(2) 0.002(3)
C55 0.035(3) 0.054(4) 0.032(3) 0.001(3) -0.005(2) 0.008(3)
C56 0.025(3) 0.040(4) 0.030(3) 0.001(2) -0.001(2) -0.002(2)
C57 0.029(3) 0.029(3) 0.027(2) 0.002(2) -0.002(2) -0.001(2)
C58 0.027(3) 0.045(4) 0.023(2) 0.003(2) 0.002(2) -0.002(2)
C59 0.028(3) 0.039(3) 0.028(3) 0.004(2) 0.005(2) 0.002(2)
C60 0.036(3) 0.048(4) 0.030(3) 0.000(3) 0.001(2) 0.000(3)
C61 0.045(3) 0.052(4) 0.027(3) -0.005(3) 0.004(2) 0.005(3)
C62 0.049(4) 0.059(5) 0.034(3) -0.003(3) 0.007(3) 0.019(3)
C63 0.042(3) 0.050(4) 0.035(3) -0.002(3) 0.001(2) 0.015(3)
C64 0.031(3) 0.035(3) 0.030(3) 0.004(2) 0.005(2) 0.004(2)
C65 0.029(3) 0.048(4) 0.032(3) 0.000(3) -0.002(2) -0.006(3)
C66 0.030(3) 0.036(4) 0.035(3) -0.001(2) 0.001(2) -0.005(2)
C67 0.026(3) 0.054(4) 0.041(3) 0.001(3) 0.006(2) -0.001(3)
C68 0.050(4) 0.049(4) 0.068(4) 0.011(4) 0.024(3) -0.002(3)
C69 0.058(4) 0.040(4) 0.032(3) 0.008(3) -0.001(3) -0.004(3)
C70 0.043(3) 0.038(4) 0.048(3) 0.002(3) -0.005(3) -0.008(3)
C71 0.112(9) 0.154(12) 0.094(8) 0.062(8) 0.037(7) 0.076(9)
C72 0.160(13) 0.188(16) 0.127(11) 0.073(11) 0.040(10) 0.111(12)
C73 0.195(15) 0.108(11) 0.075(7) 0.001(7) 0.013(8) 0.014(10)
C74 0.182(13) 0.127(10) 0.042(5) 0.003(6) -0.007(6) 0.035(9)
C75 0.110(9) 0.158(13) 0.118(10) 0.013(9) 0.029(8) -0.007(9)
C76 0.116(9) 0.112(10) 0.090(7) -0.021(7) -0.013(7) 0.009(7)
C77 0.127(9) 0.092(9) 0.166(12) 0.036(8) -0.061(9) -0.017(8)

loop_
_atom_type_symbol
_atom_type_description
_atom_type_scat_dispersion_real
_atom_type_scat_dispersion_imag
_atom_type_scat_source
C C 0.0181 0.0091 'International Tables Vol C Tables 4.2.6.8 and 6.1.1.4'
H H 0.0000 0.0000 'International Tables Vol C Tables 4.2.6.8 and 6.1.1.4'
N N 0.0311 0.0180 'International Tables Vol C Tables 4.2.6.8 and 6.1.1.4'
O O 0.0492 0.0322 'International Tables Vol C Tables 4.2.6.8 and 6.1.1.4'
Si Si 0.2541 0.3302 'International Tables Vol C Tables 4.2.6.8 and 6.1.1.4'

loop_
_geom_angle_atom_site_label_1
_geom_angle_atom_site_label_2
_geom_angle_atom_site_label_3
_geom_angle
O1 Si1 C68 106.5(3)
O1 Si1 C69 112.9(2)
O1 Si1 C70 110.1(2)
C68 Si1 C69 108.9(3)
C70 Si1 C68 111.4(3)
C70 Si1 C69 107.1(3)
O1 Si2 N10 88.19(17)
O1 Si2 N12 89.32(18)
O1 Si2 N14 90.89(18)
O1 Si2 N16 88.90(18)
O2 Si2 O1 177.9(2)
O2 Si2 N10 90.28(18)
O2 Si2 N12 92.13(18)
O2 Si2 N14 90.64(18)
O2 Si2 N16 89.66(18)
N10 Si2 N12 90.12(18)
N14 Si2 N10 179.0(2)
N14 Si2 N12 89.61(18)
N16 Si2 N10 90.06(18)
N16 Si2 N12 178.2(2)
N16 Si2 N14 90.19(18)
O2 Si3 O3 178.34(18)
O2 Si3 N2 90.91(18)
O2 Si3 N4 89.93(18)
O2 Si3 N6 90.89(18)
O2 Si3 N8 90.56(18)
O3 Si3 N2 87.99(18)
O3 Si3 N4 88.83(17)
O3 Si3 N6 90.23(18)
O3 Si3 N8 90.67(18)
N2 Si3 N6 178.1(2)
N2 Si3 N8 89.55(18)
N4 Si3 N2 90.29(18)
N4 Si3 N6 90.26(18)
N4 Si3 N8 179.5(2)
N6 Si3 N8 89.88(18)
O3 Si4 C65 109.8(2)
O3 Si4 C66 106.9(2)
O3 Si4 C67 112.8(2)
C65 Si4 C66 111.1(3)
C65 Si4 C67 108.6(3)
C66 Si4 C67 107.5(3)
Si1 O1 Si2 154.9(2)
Si3 O2 Si2 178.5(3)
Si4 O3 Si3 151.5(2)
C1 N1 C31 121.0(5)
C1 N2 Si3 126.7(3)
C1 N2 C8 106.8(4)
C8 N2 Si3 126.5(4)
C8 N3 C9 121.9(4)
C9 N4 Si3 126.0(3)
C15 N4 Si3 126.6(3)
C15 N4 C9 107.4(4)
C16 N5 C15 120.9(5)
C16 N6 Si3 126.0(3)
C16 N6 C23 107.6(4)
C23 N6 Si3 126.3(4)
C23 N7 C24 121.7(4)
C24 N8 Si3 125.9(4)
C31 N8 Si3 126.8(3)
C31 N8 C24 107.3(4)
C33 N9 C01E 121.2(5)
C33 N10 Si2 125.7(3)
C41 N10 Si2 126.1(4)
C41 N10 C33 108.1(4)
C41 N11 C42 122.3(4)
C42 N12 Si2 126.0(4)
C49 N12 Si2 126.7(3)
C49 N12 C42 107.3(4)
C50 N13 C49 121.0(5)
C50 N14 Si2 126.4(3)
C50 N14 C57 107.5(4)
C57 N14 Si2 126.1(3)
C01E N16 Si2 126.4(3)
C01E N16 C58 107.2(4)
C58 N16 Si2 126.4(4)
C57 N39 C58 122.0(4)
N1 C1 N2 128.1(5)
N1 C1 C2 121.5(5)
N2 C1 C2 110.4(4)
N9 C01E N16 128.0(5)
N9 C01E C64 121.9(5)
N16 C01E C64 110.1(4)
C3 C2 C1 132.0(5)
C7 C2 C1 105.9(5)
C7 C2 C3 122.1(5)
C2 C3 H3 121.4
C4 C3 C2 117.1(5)
C4 C3 H3 121.4
C3 C4 H4 119.5
C3 C4 C5 121.0(5)
C5 C4 H4 119.5
C4 C5 H5 119.0
C6 C5 C4 122.0(5)
C6 C5 H5 119.0
C5 C6 H6 121.3
C5 C6 C7 117.4(5)
C7 C6 H6 121.3
C2 C7 C6 120.4(5)
C2 C7 C8 107.0(4)
C6 C7 C8 132.6(5)
N2 C8 C7 109.9(5)
N3 C8 N2 127.3(5)
N3 C8 C7 122.9(5)
N3 C9 N4 127.9(5)
N3 C9 C10 123.0(5)
N4 C9 C10 109.1(4)
C11 C10 C9 131.8(5)
C32 C10 C9 107.1(4)
C32 C10 C11 121.1(5)
C10 C11 H11 121.4
C12 C11 C10 117.2(5)
C12 C11 H11 121.4
C11 C12 H12 119.1
C11 C12 C13 121.7(5)
C13 C12 H12 119.1
C12 C13 H13 119.3
C14 C13 C12 121.4(6)
C14 C13 H13 119.3
C13 C14 H14 121.5
C13 C14 C32 116.9(5)
C32 C14 H14 121.5
N4 C15 C32 109.9(4)
N5 C15 N4 127.7(5)
N5 C15 C32 122.4(5)
N5 C16 N6 128.4(5)
N5 C16 C17 121.6(5)
N6 C16 C17 110.0(4)
C18 C17 C16 132.7(5)
C18 C17 C22 121.3(5)
C22 C17 C16 105.9(5)
C17 C18 H18 121.3
C19 C18 C17 117.5(6)
C19 C18 H18 121.3
C18 C19 H19 119.3
C18 C19 C20 121.5(6)
C20 C19 H19 119.3
C19 C20 H20 119.4
C21 C20 C19 121.2(5)
C21 C20 H20 119.4
C20 C21 H21 121.0
C20 C21 C22 118.0(6)
C22 C21 H21 121.0
C17 C22 C21 120.5(5)
C17 C22 C23 107.1(4)
C21 C22 C23 132.3(5)
N6 C23 C22 109.3(5)
N7 C23 N6 127.9(5)
N7 C23 C22 122.8(5)
N7 C24 N8 127.9(5)
N7 C24 C25 123.2(5)
N8 C24 C25 108.8(4)
C26 C25 C24 130.8(5)
C30 C25 C24 107.2(4)
C30 C25 C26 122.0(5)
C25 C26 H26 121.8
C27 C26 C25 116.4(5)
C27 C26 H26 121.8
C26 C27 H27 119.0
C26 C27 C28 121.9(5)
C28 C27 H27 119.0
C27 C28 H28 119.7
C29 C28 C27 120.7(5)
C29 C28 H28 119.7
C28 C29 H29 121.1
C30 C29 C28 117.7(6)
C30 C29 H29 121.1
C25 C30 C31 106.1(5)
C29 C30 C25 121.2(5)
C29 C30 C31 132.7(5)
N1 C31 N8 127.8(5)
N1 C31 C30 121.5(5)
N8 C31 C30 110.7(5)
C10 C32 C14 121.6(5)
C10 C32 C15 106.4(4)
C14 C32 C15 132.0(5)
N9 C33 N10 128.6(5)
N9 C33 C34 122.0(5)
N10 C33 C34 109.4(4)
C35 C34 C33 131.1(5)
C40 C34 C33 106.4(5)
C40 C34 C35 122.5(5)
C34 C35 H35 121.8
C34 C35 C36 116.4(5)
C36 C35 H35 121.8
C35 C36 H36 119.3
C35 C36 C37 121.3(5)
C37 C36 H36 119.3
C36 C37 H37 119.1
C38 C37 C36 121.8(5)
C38 C37 H37 119.1
C37 C38 H38 121.5
C37 C38 C40 117.1(5)
C40 C38 H38 121.5
C34 C40 C38 120.9(5)
C34 C40 C41 107.0(4)
C38 C40 C41 132.1(5)
N10 C41 C40 109.1(4)
N11 C41 N10 128.1(5)
N11 C41 C40 122.8(5)
N11 C42 N12 127.3(5)
N11 C42 C43 123.0(5)
N12 C42 C43 109.8(4)
C44 C43 C42 132.6(5)
C44 C43 C48 120.8(5)
C48 C43 C42 106.7(4)
C43 C44 H44 121.1
C45 C44 C43 117.9(5)
C45 C44 H44 121.1
C44 C45 H45 119.3
C44 C45 C46 121.4(5)
C46 C45 H45 119.3
C45 C46 H46 119.6
C47 C46 C45 120.9(5)
C47 C46 H46 119.6
C46 C47 H47 121.0
C46 C47 C48 117.9(5)
C48 C47 H47 121.0
C43 C48 C49 106.2(5)
C47 C48 C43 121.2(5)
C47 C48 C49 132.7(5)
N12 C49 C48 110.2(4)
N13 C49 N12 127.8(5)
N13 C49 C48 122.1(5)
N13 C50 N14 128.4(4)
N13 C50 C51 122.0(5)
N14 C50 C51 109.5(4)
C52 C51 C50 132.0(5)
C56 C51 C50 106.6(5)
C56 C51 C52 121.4(5)
C51 C52 H52 121.2
C53 C52 C51 117.7(5)
C53 C52 H52 121.2
C52 C53 H53 119.6
C52 C53 C54 120.8(5)
C54 C53 H53 119.6
C53 C54 H54 119.0
C55 C54 C53 121.9(5)
C55 C54 H54 119.0
C54 C55 H55 121.4
C54 C55 C56 117.3(5)
C56 C55 H55 121.4
C51 C56 C55 120.9(5)
C51 C56 C57 106.7(4)
C55 C56 C57 132.4(5)
N14 C57 C56 109.7(4)
N39 C57 N14 127.8(5)
N39 C57 C56 122.5(4)
N16 C58 C59 109.7(4)
N39 C58 N16 127.5(5)
N39 C58 C59 122.8(5)
C60 C59 C58 131.7(5)
C60 C59 C64 122.0(5)
C64 C59 C58 106.3(5)
C59 C60 H60 121.5
C59 C60 C61 117.0(5)
C61 C60 H60 121.5
C60 C61 H61 119.4
C60 C61 C62 121.2(5)
C62 C61 H61 119.4
C61 C62 H62 119.2
C63 C62 C61 121.5(6)
C63 C62 H62 119.2
C62 C63 H63 121.3
C62 C63 C64 117.4(5)
C64 C63 H63 121.3
C59 C64 C01E 106.8(5)
C63 C64 C01E 132.3(5)
C63 C64 C59 120.8(5)
Si4 C65 H65A 109.5
Si4 C65 H65B 109.5
Si4 C65 H65C 109.5
H65A C65 H65B 109.5
H65A C65 H65C 109.5
H65B C65 H65C 109.5
Si4 C66 H66A 109.5
Si4 C66 H66B 109.5
Si4 C66 H66C 109.5
H66A C66 H66B 109.5
H66A C66 H66C 109.5
H66B C66 H66C 109.5
Si4 C67 H67A 109.5
Si4 C67 H67B 109.5
Si4 C67 H67C 109.5
H67A C67 H67B 109.5
H67A C67 H67C 109.5
H67B C67 H67C 109.5
Si1 C68 H68A 109.5
Si1 C68 H68B 109.5
Si1 C68 H68C 109.5
H68A C68 H68B 109.5
H68A C68 H68C 109.5
H68B C68 H68C 109.5
Si1 C69 H69A 109.5
Si1 C69 H69B 109.5
Si1 C69 H69C 109.5
H69A C69 H69B 109.5
H69A C69 H69C 109.5
H69B C69 H69C 109.5
Si1 C70 H70A 109.5
Si1 C70 H70B 109.5
Si1 C70 H70C 109.5
H70A C70 H70B 109.5
H70A C70 H70C 109.5
H70B C70 H70C 109.5
C72 C71 C77 109.2(14)
C76 C71 C72 131.0(18)
C76 C71 C77 119.8(13)
C71 C72 H72 126.2
C71 C72 C73 107.6(15)
C73 C72 H72 126.2
C72 C73 H73 117.1
C74 C73 C72 125.8(12)
C74 C73 H73 117.1
C73 C74 H74 122.2
C75 C74 C73 115.6(14)
C75 C74 H74 122.2
C74 C75 H75 119.8
C74 C75 C76 120.4(12)
C76 C75 H75 119.8
C71 C76 C75 119.5(13)
C71 C76 H76 120.3
C75 C76 H76 120.3
C71 C77 H77A 109.5
C71 C77 H77B 109.5
C71 C77 H77C 109.5
H77A C77 H77B 109.5
H77A C77 H77C 109.5
H77B C77 H77C 109.5

loop_
_geom_bond_atom_site_label_1
_geom_bond_atom_site_label_2
_geom_bond_distance
Si1 O1 1.609(4)
Si1 C68 1.861(6)
Si1 C69 1.862(6)
Si1 C70 1.857(6)
Si2 O1 1.692(4)
Si2 O2 1.662(4)
Si2 N10 1.932(4)
Si2 N12 1.934(4)
Si2 N14 1.925(4)
Si2 N16 1.924(4)
Si3 O2 1.657(4)
Si3 O3 1.698(4)
Si3 N2 1.918(4)
Si3 N4 1.913(4)
Si3 N6 1.925(4)
Si3 N8 1.929(4)
Si4 O3 1.617(3)
Si4 C65 1.854(5)
Si4 C66 1.856(5)
Si4 C67 1.871(6)
N1 C1 1.323(6)
N1 C31 1.327(6)
N2 C1 1.376(7)
N2 C8 1.385(6)
N3 C8 1.315(7)
N3 C9 1.319(6)
N4 C9 1.385(6)
N4 C15 1.374(6)
N5 C15 1.335(6)
N5 C16 1.324(6)
N6 C16 1.367(7)
N6 C23 1.386(6)
N7 C23 1.312(6)
N7 C24 1.319(6)
N8 C24 1.385(6)
N8 C31 1.370(7)
N9 C01E 1.326(6)
N9 C33 1.319(7)
N10 C33 1.374(7)
N10 C41 1.373(6)
N11 C41 1.309(7)
N11 C42 1.331(6)
N12 C42 1.382(6)
N12 C49 1.370(6)
N13 C49 1.329(6)
N13 C50 1.323(6)
N14 C50 1.374(6)
N14 C57 1.383(6)
N16 C01E 1.371(7)
N16 C58 1.382(6)
N39 C57 1.320(6)
N39 C58 1.323(6)
C1 C2 1.456(7)
C01E C64 1.442(7)
C2 C3 1.392(8)
C2 C7 1.392(7)
C3 H3 0.9500
C3 C4 1.388(7)
C4 H4 0.9500
C4 C5 1.394(8)
C5 H5 0.9500
C5 C6 1.381(8)
C6 H6 0.9500
C6 C7 1.401(7)
C7 C8 1.449(7)
C9 C10 1.449(7)
C10 C11 1.396(7)
C10 C32 1.389(7)
C11 H11 0.9500
C11 C12 1.379(8)
C12 H12 0.9500
C12 C13 1.394(8)
C13 H13 0.9500
C13 C14 1.387(7)
C14 H14 0.9500
C14 C32 1.393(7)
C15 C32 1.447(7)
C16 C17 1.462(7)
C17 C18 1.390(7)
C17 C22 1.393(7)
C18 H18 0.9500
C18 C19 1.382(8)
C19 H19 0.9500
C19 C20 1.388(8)
C20 H20 0.9500
C20 C21 1.379(8)
C21 H21 0.9500
C21 C22 1.393(7)
C22 C23 1.449(7)
C24 C25 1.461(7)
C25 C26 1.395(7)
C25 C30 1.387(8)
C26 H26 0.9500
C26 C27 1.384(8)
C27 H27 0.9500
C27 C28 1.405(8)
C28 H28 0.9500
C28 C29 1.386(7)
C29 H29 0.9500
C29 C30 1.385(8)
C30 C31 1.445(7)
C33 C34 1.458(7)
C34 C35 1.391(7)
C34 C40 1.386(7)
C35 H35 0.9500
C35 C36 1.392(7)
C36 H36 0.9500
C36 C37 1.399(8)
C37 H37 0.9500
C37 C38 1.380(8)
C38 H38 0.9500
C38 C40 1.396(7)
C40 C41 1.456(7)
C42 C43 1.442(7)
C43 C44 1.392(7)
C43 C48 1.400(7)
C44 H44 0.9500
C44 C45 1.380(8)
C45 H45 0.9500
C45 C46 1.400(7)
C46 H46 0.9500
C46 C47 1.386(7)
C47 H47 0.9500
C47 C48 1.387(7)
C48 C49 1.448(7)
C50 C51 1.458(7)
C51 C52 1.392(7)
C51 C56 1.391(7)
C52 H52 0.9500
C52 C53 1.379(7)
C53 H53 0.9500
C53 C54 1.396(8)
C54 H54 0.9500
C54 C55 1.381(8)
C55 H55 0.9500
C55 C56 1.395(7)
C56 C57 1.447(7)
C58 C59 1.451(7)
C59 C60 1.384(7)
C59 C64 1.390(7)
C60 H60 0.9500
C60 C61 1.386(8)
C61 H61 0.9500
C61 C62 1.395(8)
C62 H62 0.9500
C62 C63 1.382(8)
C63 H63 0.9500
C63 C64 1.390(8)
C65 H65A 0.9800
C65 H65B 0.9800
C65 H65C 0.9800
C66 H66A 0.9800
C66 H66B 0.9800
C66 H66C 0.9800
C67 H67A 0.9800
C67 H67B 0.9800
C67 H67C 0.9800
C68 H68A 0.9800
C68 H68B 0.9800
C68 H68C 0.9800
C69 H69A 0.9800
C69 H69B 0.9800
C69 H69C 0.9800
C70 H70A 0.9800
C70 H70B 0.9800
C70 H70C 0.9800
C71 C72 1.314(15)
C71 C76 1.243(14)
C71 C77 1.576(17)
C72 H72 0.9500
C72 C73 1.522(19)
C73 H73 0.9500
C73 C74 1.448(17)
C74 H74 0.9500
C74 C75 1.241(14)
C75 H75 0.9500
C75 C76 1.528(16)
C76 H76 0.9500
C77 H77A 0.9800
C77 H77B 0.9800
C77 H77C 0.9800

loop_
_geom_torsion_atom_site_label_1
_geom_torsion_atom_site_label_2
_geom_torsion_atom_site_label_3
_geom_torsion_atom_site_label_4
_geom_torsion
Si2 N10 C33 N9 2.1(8)
Si2 N10 C33 C34 -179.0(3)
Si2 N10 C41 N11 -3.0(8)
Si2 N10 C41 C40 178.9(3)
Si2 N12 C42 N11 -2.7(8)
Si2 N12 C42 C43 177.5(3)
Si2 N12 C49 N13 1.8(8)
Si2 N12 C49 C48 -177.4(3)
Si2 N14 C50 N13 3.1(8)
Si2 N14 C50 C51 -178.7(3)
Si2 N14 C57 N39 -2.0(8)
Si2 N14 C57 C56 178.1(3)
Si2 N16 C01E N9 0.6(8)
Si2 N16 C01E C64 -178.8(3)
Si2 N16 C58 N39 -3.4(8)
Si2 N16 C58 C59 178.8(3)
Si3 N2 C1 N1 3.1(8)
Si3 N2 C1 C2 -178.4(3)
Si3 N2 C8 N3 -1.9(8)
Si3 N2 C8 C7 178.0(3)
Si3 N4 C9 N3 -4.9(7)
Si3 N4 C9 C10 176.2(3)
Si3 N4 C15 N5 2.8(7)
Si3 N4 C15 C32 -176.5(3)
Si3 N6 C16 N5 4.9(8)
Si3 N6 C16 C17 -176.2(3)
Si3 N6 C23 N7 -2.7(8)
Si3 N6 C23 C22 176.3(3)
Si3 N8 C24 N7 -7.7(7)
Si3 N8 C24 C25 176.4(3)
Si3 N8 C31 N1 1.4(8)
Si3 N8 C31 C30 -177.1(3)
N1 C1 C2 C3 -0.4(9)
N1 C1 C2 C7 179.4(5)
N2 Si3 O3 Si4 -156.3(5)
N2 C1 C2 C3 -179.0(5)
N2 C1 C2 C7 0.8(6)
N3 C9 C10 C11 2.2(9)
N3 C9 C10 C32 -177.3(5)
N4 Si3 O3 Si4 113.4(5)
N4 C9 C10 C11 -178.9(5)
N4 C9 C10 C32 1.6(6)
N4 C15 C32 C10 -0.7(6)
N4 C15 C32 C14 179.1(5)
N5 C15 C32 C10 179.9(5)
N5 C15 C32 C14 -0.3(9)
N5 C16 C17 C18 -3.3(9)
N5 C16 C17 C22 177.7(5)
N6 Si3 O3 Si4 23.1(5)
N6 C16 C17 C18 177.7(6)
N6 C16 C17 C22 -1.4(6)
N7 C24 C25 C26 8.3(9)
N7 C24 C25 C30 -174.8(5)
N8 Si3 O3 Si4 -66.8(5)
N8 C24 C25 C26 -175.6(5)
N8 C24 C25 C30 1.3(6)
N9 C01E C64 C59 -179.2(5)
N9 C01E C64 C63 2.9(10)
N9 C33 C34 C35 -0.4(9)
N9 C33 C34 C40 179.2(5)
N10 Si2 O1 Si1 -159.2(6)
N10 C33 C34 C35 -179.4(5)
N10 C33 C34 C40 0.2(6)
N11 C42 C43 C44 -0.7(9)
N11 C42 C43 C48 -179.8(5)
N12 Si2 O1 Si1 -69.1(6)
N12 C42 C43 C44 179.2(5)
N12 C42 C43 C48 0.1(6)
N13 C50 C51 C52 -2.7(9)
N13 C50 C51 C56 178.3(5)
N14 Si2 O1 Si1 20.5(6)
N14 C50 C51 C52 179.0(6)
N14 C50 C51 C56 0.0(6)
N16 Si2 O1 Si1 110.7(6)
N16 C01E C64 C59 0.2(6)
N16 C01E C64 C63 -177.8(6)
N16 C58 C59 C60 179.9(6)
N16 C58 C59 C64 -0.3(6)
N39 C58 C59 C60 1.9(9)
N39 C58 C59 C64 -178.2(5)
C1 N1 C31 N8 -2.5(8)
C1 N1 C31 C30 175.9(5)
C1 N2 C8 N3 -179.5(5)
C1 N2 C8 C7 0.5(6)
C1 C2 C3 C4 -179.1(5)
C1 C2 C7 C6 -179.7(5)
C1 C2 C7 C8 -0.5(6)
C01E N9 C33 N10 0.2(9)
C01E N9 C33 C34 -178.6(5)
C01E N16 C58 N39 178.2(5)
C01E N16 C58 C59 0.3(6)
C2 C3 C4 C5 -1.4(8)
C2 C7 C8 N2 0.1(6)
C2 C7 C8 N3 -180.0(5)
C3 C2 C7 C6 0.1(8)
C3 C2 C7 C8 179.3(5)
C3 C4 C5 C6 0.6(9)
C4 C5 C6 C7 0.6(8)
C5 C6 C7 C2 -1.0(8)
C5 C6 C7 C8 -179.9(5)
C6 C7 C8 N2 179.1(5)
C6 C7 C8 N3 -0.9(9)
C7 C2 C3 C4 1.0(8)
C8 N2 C1 N1 -179.3(5)
C8 N2 C1 C2 -0.8(5)
C8 N3 C9 N4 1.7(8)
C8 N3 C9 C10 -179.6(5)
C9 N3 C8 N2 1.9(8)
C9 N3 C8 C7 -178.0(5)
C9 N4 C15 N5 -179.0(5)
C9 N4 C15 C32 1.7(5)
C9 C10 C11 C12 -179.6(6)
C9 C10 C32 C14 179.7(5)
C9 C10 C32 C15 -0.5(6)
C10 C11 C12 C13 0.3(9)
C11 C10 C32 C14 0.1(8)
C11 C10 C32 C15 179.9(5)
C11 C12 C13 C14 -0.5(9)
C12 C13 C14 C32 0.4(8)
C13 C14 C32 C10 -0.2(8)
C13 C14 C32 C15 -180.0(5)
C15 N4 C9 N3 176.8(5)
C15 N4 C9 C10 -2.0(5)
C15 N5 C16 N6 -2.0(8)
C15 N5 C16 C17 179.2(5)
C16 N5 C15 N4 -2.1(8)
C16 N5 C15 C32 177.2(5)
C16 N6 C23 N7 179.1(5)
C16 N6 C23 C22 -1.9(6)
C16 C17 C18 C19 -178.5(6)
C16 C17 C22 C21 179.5(5)
C16 C17 C22 C23 0.2(6)
C17 C18 C19 C20 -1.0(9)
C17 C22 C23 N6 1.0(6)
C17 C22 C23 N7 -179.9(5)
C18 C17 C22 C21 0.3(8)
C18 C17 C22 C23 -179.0(5)
C18 C19 C20 C21 1.0(9)
C19 C20 C21 C22 -0.3(9)
C20 C21 C22 C17 -0.3(8)
C20 C21 C22 C23 178.7(6)
C21 C22 C23 N6 -178.1(6)
C21 C22 C23 N7 1.0(9)
C22 C17 C18 C19 0.4(8)
C23 N6 C16 N5 -176.9(5)
C23 N6 C16 C17 2.0(6)
C23 N7 C24 N8 2.3(8)
C23 N7 C24 C25 177.7(5)
C24 N7 C23 N6 3.2(8)
C24 N7 C23 C22 -175.7(5)
C24 N8 C31 N1 178.7(5)
C24 N8 C31 C30 0.2(6)
C24 C25 C26 C27 178.9(5)
C24 C25 C30 C29 -179.8(5)
C24 C25 C30 C31 -1.2(6)
C25 C26 C27 C28 -0.3(8)
C25 C30 C31 N1 -178.0(5)
C25 C30 C31 N8 0.6(6)
C26 C25 C30 C29 -2.5(8)
C26 C25 C30 C31 176.1(5)
C26 C27 C28 C29 -1.6(8)
C27 C28 C29 C30 1.5(8)
C28 C29 C30 C25 0.5(8)
C28 C29 C30 C31 -177.7(5)
C29 C30 C31 N1 0.4(9)
C29 C30 C31 N8 179.0(6)
C30 C25 C26 C27 2.3(8)
C31 N1 C1 N2 0.1(8)
C31 N1 C1 C2 -178.3(5)
C31 N8 C24 N7 174.9(5)
C31 N8 C24 C25 -0.9(5)
C32 C10 C11 C12 -0.1(8)
C33 N9 C01E N16 -1.6(9)
C33 N9 C01E C64 177.7(5)
C33 N10 C41 N11 178.2(5)
C33 N10 C41 C40 0.1(6)
C33 C34 C35 C36 -179.7(5)
C33 C34 C40 C38 178.7(5)
C33 C34 C40 C41 -0.2(6)
C34 C35 C36 C37 0.3(8)
C34 C40 C41 N10 0.1(6)
C34 C40 C41 N11 -178.2(5)
C35 C34 C40 C38 -1.7(8)
C35 C34 C40 C41 179.4(5)
C35 C36 C37 C38 -0.5(9)
C36 C37 C38 C40 -0.4(9)
C37 C38 C40 C34 1.4(8)
C37 C38 C40 C41 179.9(5)
C38 C40 C41 N10 -178.6(5)
C38 C40 C41 N11 3.1(9)
C40 C34 C35 C36 0.8(8)
C41 N10 C33 N9 -179.1(5)
C41 N10 C33 C34 -0.2(6)
C41 N11 C42 N12 0.7(8)
C41 N11 C42 C43 -179.4(5)
C42 N11 C41 N10 2.3(8)
C42 N11 C41 C40 -179.8(5)
C42 N12 C49 N13 179.5(5)
C42 N12 C49 C48 0.3(6)
C42 C43 C44 C45 -179.5(5)
C42 C43 C48 C47 180.0(5)
C42 C43 C48 C49 0.1(6)
C43 C44 C45 C46 -0.1(8)
C43 C48 C49 N12 -0.3(6)
C43 C48 C49 N13 -179.5(5)
C44 C43 C48 C47 0.7(8)
C44 C43 C48 C49 -179.1(5)
C44 C45 C46 C47 0.4(8)
C45 C46 C47 C48 -0.1(8)
C46 C47 C48 C43 -0.4(8)
C46 C47 C48 C49 179.4(5)
C47 C48 C49 N12 179.9(5)
C47 C48 C49 N13 0.7(9)
C48 C43 C44 C45 -0.4(8)
C49 N12 C42 N11 179.6(5)
C49 N12 C42 C43 -0.2(6)
C49 N13 C50 N14 -1.4(8)
C49 N13 C50 C51 -179.5(5)
C50 N13 C49 N12 -1.1(8)
C50 N13 C49 C48 178.0(5)
C50 N14 C57 N39 178.3(5)
C50 N14 C57 C56 -1.6(6)
C50 C51 C52 C53 -178.8(6)
C50 C51 C56 C55 179.0(5)
C50 C51 C56 C57 -0.9(6)
C51 C52 C53 C54 0.2(9)
C51 C56 C57 N14 1.6(6)
C51 C56 C57 N39 -178.3(5)
C52 C51 C56 C55 -0.1(8)
C52 C51 C56 C57 180.0(5)
C52 C53 C54 C55 -0.5(9)
C53 C54 C55 C56 0.5(9)
C54 C55 C56 C51 -0.2(8)
C54 C55 C56 C57 179.7(6)
C55 C56 C57 N14 -178.4(6)
C55 C56 C57 N39 1.7(9)
C56 C51 C52 C53 0.1(8)
C57 N14 C50 N13 -177.2(5)
C57 N14 C50 C51 1.0(6)
C57 N39 C58 N16 1.5(8)
C57 N39 C58 C59 179.1(5)
C58 N16 C01E N9 179.0(5)
C58 N16 C01E C64 -0.3(6)
C58 N39 C57 N14 1.3(8)
C58 N39 C57 C56 -178.8(5)
C58 C59 C60 C61 -179.0(6)
C58 C59 C64 C01E 0.1(6)
C58 C59 C64 C63 178.3(5)
C59 C60 C61 C62 0.1(9)
C60 C59 C64 C01E 180.0(5)
C60 C59 C64 C63 -1.8(8)
C60 C61 C62 C63 -0.6(10)
C61 C62 C63 C64 -0.1(9)
C62 C63 C64 C01E 179.0(6)
C62 C63 C64 C59 1.3(9)
C64 C59 C60 C61 1.1(8)
C65 Si4 O3 Si3 59.9(6)
C66 Si4 O3 Si3 -179.4(5)
C67 Si4 O3 Si3 -61.4(6)
C68 Si1 O1 Si2 -156.9(6)
C69 Si1 O1 Si2 -37.5(7)
C70 Si1 O1 Si2 82.2(6)
C71 C72 C73 C74 -0.8(17)
C72 C71 C76 C75 0.9(19)
C72 C73 C74 C75 -1.7(19)
C73 C74 C75 C76 3.7(18)
C74 C75 C76 C71 -3.7(19)
C76 C71 C72 C73 1.1(18)
C77 C71 C72 C73 -179.3(9)
C77 C71 C76 C75 -178.7(9)
